data_7028476
loop_
_publ_author_name
'Du, Ke-Zhao'
'Feng, Mei-Ling'
'Qi, Xing-Hui'
'Ma, Zu-Ju'
'Li, Long-Hua'
'Li, Jian-Rong'
'Du, Cheng-Feng'
'Zou, Guo-Dong'
'Huang, Xiao-Ying'

_publ_section_title
;
 (enH2)4.5[In(As(V)S4)3][As2(III)(\m-S2)S3]Cl and (enH2)MnAs(III)As(V)S6:
 two thioarsenates(iii, v) with mixed-valent optical properties.
;
_journal_issue 7
_journal_name_full 'Dalton transactions (Cambridge, England : 2003)'
_journal_page_first 2733
_journal_page_last 2736
_journal_paper_doi 10.1039/c3dt53048e
_journal_volume 43
_journal_year 2014
_chemical_formula_moiety 'As2 Mn S6, C2 H10 N2'
_chemical_formula_sum 'C2 H10 As2 Mn N2 S6'
_chemical_formula_weight 459.26
_chemical_name_systematic
;
 ?
;
_space_group_crystal_system monoclinic
_space_group_IT_number 14
_space_group_name_Hall '-P 2yn'
_space_group_name_H-M_alt 'P 1 21/n 1'
_symmetry_space_group_name_Hall '-P 2yn'
_symmetry_space_group_name_H-M 'P 1 21/n 1'
_atom_sites_solution_hydrogens geom
_audit_creation_method SHELXL-2013
_cell_angle_alpha 90
_cell_angle_beta 92.494(6)
_cell_angle_gamma 90
_cell_formula_units_Z 4
_cell_length_a 7.9460(6)
_cell_length_b 9.1633(4)
_cell_length_c 17.5871(8)
_cell_measurement_reflns_used 1040
_cell_measurement_temperature 293(2)
_cell_measurement_theta_max 28.9422
_cell_measurement_theta_min 2.3136
_cell_volume 1279.33(13)
_computing_cell_refinement
;
CrysAlisPro, Agilent Technologies,
Version 1.171.35.21 (release 20-01-2012 CrysAlis171 .NET)
(compiled Jan 23 2012,18:06:46)
;
_computing_data_collection
;
CrysAlisPro, Agilent Technologies,
Version 1.171.35.21 (release 20-01-2012 CrysAlis171 .NET)
(compiled Jan 23 2012,18:06:46)
;
_computing_data_reduction
;
CrysAlisPro, Agilent Technologies,
Version 1.171.35.21 (release 20-01-2012 CrysAlis171 .NET)
(compiled Jan 23 2012,18:06:46)
;
_computing_molecular_graphics 'DIAMOND. Version 3.0. Crystal Impact'
_computing_publication_material 'Windows Word 2003'
_computing_structure_refinement 'SHELXL-2013 (Sheldrick, 2013)'
_diffrn_ambient_temperature 293(2)
_diffrn_detector_area_resol_mean 16.2083
_diffrn_measured_fraction_theta_full 1.000
_diffrn_measured_fraction_theta_max 0.991
_diffrn_measurement_device_type 'Xcalibur, Eos'
_diffrn_measurement_method '\w scans'
_diffrn_radiation_type MoK\a
_diffrn_radiation_wavelength 0.71073
_diffrn_reflns_av_R_equivalents 0.0478
_diffrn_reflns_av_unetI/netI 0.0757
_diffrn_reflns_Laue_measured_fraction_full 1.000
_diffrn_reflns_Laue_measured_fraction_max 0.991
_diffrn_reflns_limit_h_max 9
_diffrn_reflns_limit_h_min -10
_diffrn_reflns_limit_k_max 10
_diffrn_reflns_limit_k_min -11
_diffrn_reflns_limit_l_max 22
_diffrn_reflns_limit_l_min -22
_diffrn_reflns_number 5798
_diffrn_reflns_point_group_measured_fraction_full 1.000
_diffrn_reflns_point_group_measured_fraction_max 0.991
_diffrn_reflns_theta_full 25.242
_diffrn_reflns_theta_max 26.721
_diffrn_reflns_theta_min 2.318
_diffrn_source 'Enhance (Mo) X-ray Source'
_exptl_absorpt_coefficient_mu 7.104
_exptl_absorpt_correction_T_max 1.00000
_exptl_absorpt_correction_T_min 0.93955
_exptl_absorpt_correction_type multi-scan
_exptl_absorpt_process_details
;
CrysAlisPro, Agilent Technologies,
Version 1.171.35.21 (release 20-01-2012 CrysAlis171 .NET)
(compiled Jan 23 2012,18:06:46)
Empirical absorption correction using spherical harmonics,
 implemented in SCALE3 ABSPACK scaling algorithm.
;
_exptl_crystal_colour red
_exptl_crystal_density_diffrn 2.384
_exptl_crystal_density_method 'not measured'
_exptl_crystal_description block
_exptl_crystal_F_000 892
_exptl_crystal_size_max 0.08
_exptl_crystal_size_mid 0.07
_exptl_crystal_size_min 0.05
_refine_diff_density_max 1.662
_refine_diff_density_min -0.765
_refine_diff_density_rms 0.217
_refine_ls_extinction_method none
_refine_ls_goodness_of_fit_ref 1.008
_refine_ls_hydrogen_treatment constr
_refine_ls_matrix_type full
_refine_ls_number_parameters 120
_refine_ls_number_reflns 2696
_refine_ls_number_restraints 0
_refine_ls_restrained_S_all 1.008
_refine_ls_R_factor_all 0.0823
_refine_ls_R_factor_gt 0.0518
_refine_ls_shift/su_max 0.000
_refine_ls_shift/su_mean 0.000
_refine_ls_structure_factor_coef Fsqd
_refine_ls_weighting_details
;
 w=1/[\s^2^(Fo^2^)+(0.0580P)^2^+1.8000P]
 where P=(Fo^2^+2Fc^2^)/3
;
_refine_ls_weighting_scheme calc
_refine_ls_wR_factor_gt 0.1143
_refine_ls_wR_factor_ref 0.1319
_reflns_Friedel_coverage 0.000
_reflns_number_gt 1945
_reflns_number_total 2696
_reflns_threshold_expression 'I > 2\s(I)'
_cod_data_source_file c3dt53048e.txt
_cod_data_source_block X
_cod_database_code 7028476
_shelx_space_group_comment
;
The symmetry employed for this shelxl refinement is uniquely defined
by the following loop, which should always be used as a source of
symmetry information in preference to the above space-group names.
They are only intended as comments.
;
_shelxl_version_number 2013-2

loop_
_space_group_symop_operation_xyz
'x, y, z'
'-x+1/2, y+1/2, -z+1/2'
'-x, -y, -z'
'x-1/2, -y-1/2, z-1/2'

loop_
_atom_site_label
_atom_site_type_symbol
_atom_site_fract_x
_atom_site_fract_y
_atom_site_fract_z
_atom_site_U_iso_or_equiv
_atom_site_adp_type
_atom_site_occupancy
_atom_site_site_symmetry_order
_atom_site_calc_flag
_atom_site_refinement_flags_posn
_atom_site_refinement_flags_adp
As1 As 0.50708(9) 0.48639(8) 0.14384(4) 0.0182(2) Uani 1 1 d . .
As2 As 0.00298(10) 0.83810(8) -0.03962(5) 0.0227(2) Uani 1 1 d . .
Mn1 Mn 0.23214(14) 0.49778(12) -0.00089(7) 0.0216(3) Uani 1 1 d . .
S1 S 0.2836(3) 0.3541(2) 0.12444(11) 0.0255(5) Uani 1 1 d . .
S2 S 0.4966(2) 0.65632(19) 0.05743(11) 0.0205(4) Uani 1 1 d . .
S3 S 0.5059(2) 0.5829(2) 0.25619(11) 0.0224(4) Uani 1 1 d . .
S4 S 0.7417(3) 0.3702(2) 0.12987(12) 0.0251(5) Uani 1 1 d . .
S5 S 0.0046(2) 0.6764(2) 0.05420(11) 0.0217(4) Uani 1 1 d . .
S6 S -0.2043(2) 0.9986(2) -0.00599(13) 0.0285(5) Uani 1 1 d . .
N1 N 0.3024(9) 0.8766(7) 0.1889(4) 0.0347(18) Uani 1 1 d . .
H1C H 0.2106 0.8912 0.2152 0.052 Uiso 1 1 calc R U
H1D H 0.3463 0.7898 0.2009 0.052 Uiso 1 1 calc R U
H1E H 0.2752 0.8795 0.1393 0.052 Uiso 1 1 calc R U
N2 N 0.6959(8) 0.8764(7) 0.1744(4) 0.0315(17) Uani 1 1 d . .
H2C H 0.7483 0.8533 0.1324 0.047 Uiso 1 1 calc R U
H2D H 0.6405 0.7987 0.1907 0.047 Uiso 1 1 calc R U
H2E H 0.7713 0.9048 0.2103 0.047 Uiso 1 1 calc R U
C1 C 0.4285(11) 0.9930(9) 0.2081(5) 0.037(2) Uani 1 1 d . .
H1A H 0.4692 0.9801 0.2605 0.045 Uiso 1 1 calc R U
H1B H 0.3728 1.0871 0.2045 0.045 Uiso 1 1 calc R U
C2 C 0.5772(12) 0.9945(9) 0.1579(6) 0.044(2) Uani 1 1 d . .
H2A H 0.5368 0.9874 0.1052 0.053 Uiso 1 1 calc R U
H2B H 0.6355 1.0870 0.1642 0.053 Uiso 1 1 calc R U

loop_
_atom_site_aniso_label
_atom_site_aniso_U_11
_atom_site_aniso_U_22
_atom_site_aniso_U_33
_atom_site_aniso_U_23
_atom_site_aniso_U_13
_atom_site_aniso_U_12
As1 0.0202(4) 0.0164(4) 0.0178(4) 0.0005(3) 0.0001(3) -0.0006(3)
As2 0.0246(4) 0.0188(4) 0.0246(5) 0.0017(3) 0.0020(3) 0.0003(3)
Mn1 0.0209(6) 0.0220(6) 0.0219(7) 0.0029(5) -0.0007(5) -0.0022(5)
S1 0.0297(11) 0.0262(10) 0.0202(10) 0.0030(9) -0.0017(8) -0.0095(9)
S2 0.0260(10) 0.0174(9) 0.0179(10) 0.0010(8) -0.0016(8) -0.0003(8)
S3 0.0250(10) 0.0232(10) 0.0189(10) -0.0026(8) -0.0003(8) 0.0005(8)
S4 0.0267(11) 0.0257(10) 0.0230(11) 0.0037(9) 0.0022(8) 0.0088(9)
S5 0.0226(10) 0.0170(9) 0.0257(11) 0.0021(8) 0.0012(8) -0.0007(8)
S6 0.0210(10) 0.0217(10) 0.0430(13) 0.0024(10) 0.0042(9) 0.0009(9)
N1 0.038(4) 0.032(4) 0.034(4) 0.003(3) 0.009(4) 0.006(3)
N2 0.034(4) 0.027(4) 0.034(4) -0.003(3) -0.003(3) -0.008(3)
C1 0.043(5) 0.028(5) 0.040(6) -0.001(4) -0.002(4) 0.002(4)
C2 0.046(6) 0.030(5) 0.056(7) 0.009(5) 0.006(5) -0.006(4)

loop_
_atom_type_symbol
_atom_type_description
_atom_type_scat_dispersion_real
_atom_type_scat_dispersion_imag
_atom_type_scat_source
C C 0.0033 0.0016 'International Tables Vol C Tables 4.2.6.8 and 6.1.1.4'
H H 0.0000 0.0000 'International Tables Vol C Tables 4.2.6.8 and 6.1.1.4'
N N 0.0061 0.0033 'International Tables Vol C Tables 4.2.6.8 and 6.1.1.4'
S S 0.1246 0.1234 'International Tables Vol C Tables 4.2.6.8 and 6.1.1.4'
Mn Mn 0.3368 0.7283 'International Tables Vol C Tables 4.2.6.8 and 6.1.1.4'
As As 0.0499 2.0058 'International Tables Vol C Tables 4.2.6.8 and 6.1.1.4'

loop_
_geom_angle_atom_site_label_1
_geom_angle_atom_site_label_2
_geom_angle_atom_site_label_3
_geom_angle
_geom_angle_site_symmetry_1
_geom_angle_site_symmetry_3
S1 As1 S3 109.66(8) . .
S1 As1 S4 114.23(8) . .
S3 As1 S4 109.99(8) . .
S1 As1 S2 106.53(8) . .
S3 As1 S2 110.09(8) . .
S4 As1 S2 106.20(8) . .
S5 As2 S6 102.51(8) . .
S5 As2 S6 101.14(8) . 3_575
S6 As2 S6 89.38(8) . 3_575
S1 Mn1 S4 165.96(8) . 3_665
S1 Mn1 S5 94.58(7) . 3_565
S4 Mn1 S5 93.15(7) 3_665 3_565
S1 Mn1 S5 95.04(7) . .
S4 Mn1 S5 96.54(7) 3_665 .
S5 Mn1 S5 90.93(7) 3_565 .
S1 Mn1 S2 81.92(7) . .
S4 Mn1 S2 89.46(7) 3_665 .
S5 Mn1 S2 174.59(7) 3_565 .
S5 Mn1 S2 93.47(7) . .
S1 Mn1 S2 87.15(7) . 3_665
S4 Mn1 S2 80.31(7) 3_665 3_665
S5 Mn1 S2 96.79(7) 3_565 3_665
S5 Mn1 S2 171.79(7) . 3_665
S2 Mn1 S2 78.98(7) . 3_665
As1 S1 Mn1 87.00(7) . .
As1 S2 Mn1 83.48(7) . .
As1 S2 Mn1 83.13(7) . 3_665
Mn1 S2 Mn1 101.02(7) . 3_665
As1 S4 Mn1 88.41(7) . 3_665
As2 S5 Mn1 99.24(8) . 3_565
As2 S5 Mn1 97.03(8) . .
Mn1 S5 Mn1 89.07(7) 3_565 .
As2 S6 As2 90.62(8) . 3_575
C1 N1 H1C 109.5 . .
C1 N1 H1D 109.5 . .
H1C N1 H1D 109.5 . .
C1 N1 H1E 109.5 . .
H1C N1 H1E 109.5 . .
H1D N1 H1E 109.5 . .
C2 N2 H2C 109.5 . .
C2 N2 H2D 109.5 . .
H2C N2 H2D 109.5 . .
C2 N2 H2E 109.5 . .
H2C N2 H2E 109.5 . .
H2D N2 H2E 109.5 . .
N1 C1 C2 114.2(8) . .
N1 C1 H1A 108.7 . .
C2 C1 H1A 108.7 . .
N1 C1 H1B 108.7 . .
C2 C1 H1B 108.7 . .
H1A C1 H1B 107.6 . .
N2 C2 C1 113.2(8) . .
N2 C2 H2A 108.9 . .
C1 C2 H2A 108.9 . .
N2 C2 H2B 108.9 . .
C1 C2 H2B 108.9 . .
H2A C2 H2B 107.8 . .

loop_
_geom_bond_atom_site_label_1
_geom_bond_atom_site_label_2
_geom_bond_distance
_geom_bond_site_symmetry_2
As1 S1 2.165(2) .
As1 S3 2.165(2) .
As1 S4 2.170(2) .
As1 S2 2.175(2) .
As2 S5 2.218(2) .
As2 S6 2.304(2) .
As2 S6 2.308(2) 3_575
Mn1 S1 2.584(2) .
Mn1 S4 2.587(2) 3_665
Mn1 S5 2.610(2) 3_565
Mn1 S5 2.653(2) .
Mn1 S2 2.719(2) .
Mn1 S2 2.795(2) 3_665
S2 Mn1 2.796(2) 3_665
S4 Mn1 2.587(2) 3_665
S5 Mn1 2.610(2) 3_565
S6 As2 2.308(2) 3_575
N1 C1 1.492(10) .
N1 H1C 0.8900 .
N1 H1D 0.8900 .
N1 H1E 0.8900 .
N2 C2 1.457(10) .
N2 H2C 0.8900 .
N2 H2D 0.8900 .
N2 H2E 0.8900 .
C1 C2 1.506(12) .
C1 H1A 0.9700 .
C1 H1B 0.9700 .
C2 H2A 0.9700 .
C2 H2B 0.9700 .

loop_
_geom_hbond_atom_site_label_D
_geom_hbond_atom_site_label_H
_geom_hbond_atom_site_label_A
_geom_hbond_distance_DH
_geom_hbond_distance_HA
_geom_hbond_distance_DA
_geom_hbond_angle_DHA
_geom_hbond_site_symmetry_A
N1 H1C S1 0.89 2.84 3.388(7) 121.2 2
N1 H1C S3 0.89 2.52 3.273(7) 142.1 2
N1 H1D S3 0.89 2.46 3.330(7) 166.6 .
N1 H1E S6 0.89 2.64 3.471(8) 156.6 3_575
N2 H2C S5 0.89 2.98 3.781(7) 149.9 1_655
N2 H2C S6 0.89 2.81 3.489(8) 133.8 1_655
N2 H2D S3 0.89 2.55 3.430(7) 171.4 .
N2 H2E S3 0.89 2.46 3.231(7) 145.0 2_655
N2 H2E S4 0.89 2.84 3.456(7) 128.1 2_655
C1 H1B S1 0.97 2.90 3.781(9) 152.2 1_565
C2 H2A S6 0.97 2.90 3.430(10) 115.3 1_655
C2 H2B S4 0.97 2.80 3.723(9) 158.6 1_565

loop_
_geom_torsion_atom_site_label_1
_geom_torsion_atom_site_label_2
_geom_torsion_atom_site_label_3
_geom_torsion_atom_site_label_4
_geom_torsion
N1 C1 C2 N2 -74.4(10)
